data_1101124
loop_
_publ_author_name
'Francisco Hueso-Ure\~na'
'Sonia B. Jim\'enez-Pulido'
'Miguel N. Moreno-Carretero'
'Miguel Quir\'os'
'Juan M. Salas'

_publ_section_title
;
 Synthesis and structural studies on metal nitrate complexes with
 1,3-dimethyllumazine and 1,3,6,7-tetramethyllumazine: crystal
 structure of two new cobalt(II) and copper(II)
 three-dimensionally hydrogen-bonded complexes and a cadmium(II)
 complex with unusual geometry
;
_journal_name_full 'Inorganica Chimica Acta'
_journal_page_first 103
_journal_page_last 110
_journal_paper_doi 10.1016/S0020-1693(97)06134-3
_journal_volume 277
_journal_year 1998
_chemical_formula_sum 'C20 H32 Cu N10 O14'
_chemical_formula_weight 700.10
_space_group_IT_number 14
_symmetry_cell_setting monoclinic
_symmetry_space_group_name_Hall '-P 2yn'
_symmetry_space_group_name_H-M 'P 1 21/n 1'
_cell_angle_alpha 90.00
_cell_angle_beta 98.124(5)
_cell_angle_gamma 90.00
_cell_formula_units_Z 2
_cell_length_a 8.9929(7)
_cell_length_b 14.0574(9)
_cell_length_c 11.9242(7)
_cell_measurement_temperature 293(2)
_cell_volume 1492.3(2)
_diffrn_ambient_temperature 293(2)
_exptl_crystal_density_diffrn 1.558
_refine_ls_R_factor_obs 0.0389
_refine_ls_wR_factor_obs 0.1007
_cod_original_sg_symbol_H-M 'P 21/n'
_cod_database_code 1101124

loop_
_symmetry_equiv_pos_as_xyz
'x, y, z'
'-x+1/2, y+1/2, -z+1/2'
'-x, -y, -z'
'x-1/2, -y-1/2, z-1/2'

loop_
_atom_site_aniso_label
_atom_site_aniso_U_11
_atom_site_aniso_U_22
_atom_site_aniso_U_33
_atom_site_aniso_U_23
_atom_site_aniso_U_13
_atom_site_aniso_U_12
Cu 0.0477(3) 0.0326(2) 0.0588(3) -0.0025(2) 0.0105(2) 0.0042(2)
N1 0.0542(13) 0.0511(13) 0.106(2) -0.0226(13) 0.0250(13) 0.0066(11)
C1 0.086(2) 0.057(2) 0.157(4) -0.033(2) 0.038(2) 0.013(2)
C1A 0.0503(14) 0.0460(14) 0.066(2) -0.0097(12) 0.0072(12) 0.0044(11)
C2 0.055(2) 0.065(2) 0.109(3) -0.032(2) 0.023(2) 0.0000(14)
O2 0.0709(15) 0.092(2) 0.196(3) -0.058(2) 0.068(2) -0.0081(13)
N3 0.0455(12) 0.0573(13) 0.081(2) -0.0154(12) 0.0155(11) -0.0058(10)
C3 0.063(2) 0.075(2) 0.110(3) -0.021(2) 0.031(2) -0.019(2)
C4 0.0471(13) 0.0478(14) 0.064(2) -0.0107(12) 0.0080(11) 0.0014(11)
O4 0.0602(12) 0.0431(10) 0.103(2) -0.0113(10) 0.0241(11) -0.0028(8)
C4A 0.0447(13) 0.0405(12) 0.0576(14) -0.0073(11) 0.0054(11) 0.0053(10)
N5 0.0498(12) 0.0380(11) 0.0542(12) -0.0021(8) 0.0085(9) 0.0049(8)
C6 0.0547(14) 0.0403(13) 0.0616(15) 0.0035(11) 0.0132(11) 0.0056(12)
C61 0.085(2) 0.046(2) 0.141(3) 0.005(2) 0.061(2) 0.004(2)
C7 0.064(2) 0.0389(13) 0.068(2) 0.0032(11) 0.0131(13) 0.0041(12)
C71 0.091(2) 0.0416(15) 0.125(3) 0.005(2) 0.045(2) -0.002(2)
N8 0.0632(14) 0.0389(12) 0.083(2) -0.0038(10) 0.0168(12) 0.0054(10)
N1N 0.076(2) 0.075(2) 0.0658(15) -0.0145(13) 0.0231(13) -0.0152(15)
O1N 0.084(2) 0.082(2) 0.141(2) -0.045(2) 0.044(2) -0.0158(13)
O2N 0.101(2) 0.092(2) 0.136(2) -0.053(2) 0.059(2) -0.0215(15)
O3N 0.117(2) 0.097(2) 0.135(3) -0.019(2) 0.055(2) -0.046(2)
O1W 0.099(2) 0.0486(11) 0.0662(12) -0.0090(9) -0.0092(11) 0.0189(11)
O2W 0.0705(14) 0.0692(14) 0.102(2) 0.0250(13) 0.0196(12) 0.0149(11)

loop_
_atom_site_label
_atom_site_type_symbol
_atom_site_fract_x
_atom_site_fract_y
_atom_site_fract_z
_atom_site_U_iso_or_equiv
_atom_site_thermal_displace_type
_atom_site_occupancy
_atom_site_calc_flag
_atom_site_refinement_flags
_atom_site_disorder_group
Cu Cu 0.5000 0.5000 0.5000 0.0461(2) Uani 1 d S .
N1 N 0.8156(3) 0.2033(2) 0.3817(2) 0.0690(7) Uani 1 d . .
C1 C 0.8568(5) 0.1020(3) 0.3701(5) 0.0980(13) Uani 1 d G .
H11 H 0.7753(30) 0.0624(25) 0.3422(27) 0.127(4) Uiso 1 d G .
H12 H 0.8921(34) 0.0785(25) 0.4346(14) 0.127(4) Uiso 1 d G .
H13 H 0.9055(31) 0.1054(29) 0.3121(17) 0.127(4) Uiso 1 d G .
C1A C 0.6859(3) 0.2271(2) 0.4249(2) 0.0543(6) Uani 1 d . .
C2 C 0.9146(3) 0.2701(2) 0.3563(3) 0.0753(9) Uani 1 d . .
O2 O 1.0283(3) 0.2497(2) 0.3177(3) 0.1149(11) Uani 1 d . .
N3 N 0.8795(2) 0.3656(2) 0.3733(2) 0.0606(6) Uani 1 d . .
C3 C 0.9846(4) 0.4383(3) 0.3409(3) 0.0805(10) Uani 1 d G .
H31 H 1.0387(33) 0.4176(25) 0.2904(20) 0.127(4) Uiso 1 d G .
H32 H 1.0467(31) 0.4503(26) 0.4010(18) 0.127(4) Uiso 1 d G .
H33 H 0.9379(41) 0.4968(15) 0.3238(30) 0.127(4) Uiso 1 d G .
C4 C 0.7558(3) 0.3956(2) 0.4166(2) 0.0529(6) Uani 1 d . .
O4 O 0.7329(2) 0.47977(14) 0.4336(2) 0.0676(6) Uani 1 d . .
C4A C 0.6547(3) 0.3215(2) 0.4427(2) 0.0478(6) Uani 1 d . .
N5 N 0.5291(2) 0.34725(14) 0.4852(2) 0.0472(5) Uani 1 d . .
C6 C 0.4365(3) 0.2791(2) 0.5082(2) 0.0517(6) Uani 1 d . .
C61 C 0.2977(4) 0.3042(2) 0.5557(4) 0.0865(11) Uani 1 d G .
H611 H 0.2941(43) 0.3598(8) 0.5790(26) 0.127(4) Uiso 1 d G .
H612 H 0.2894(42) 0.2655(18) 0.6047(18) 0.127(4) Uiso 1 d G .
H613 H 0.2319(34) 0.2910(24) 0.4937(18) 0.127(4) Uiso 1 d G .
C7 C 0.4702(3) 0.1824(2) 0.4872(2) 0.0566(7) Uani 1 d . .
C71 C 0.3643(4) 0.1050(2) 0.5093(4) 0.0831(10) Uani 1 d G .
H711 H 0.3650(45) 0.0514(14) 0.4641(22) 0.127(4) Uiso 1 d G .
H712 H 0.2769(10) 0.1144(26) 0.4961(25) 0.127(4) Uiso 1 d G .
H713 H 0.3792(44) 0.0938(24) 0.5896(5) 0.127(4) Uiso 1 d G .
N8 N 0.5933(3) 0.15706(15) 0.4465(2) 0.0610(6) Uani 1 d . .
N1N N 0.4730(3) 0.3220(2) 0.1730(2) 0.0711(7) Uani 1 d . .
O1N O 0.3644(3) 0.3476(2) 0.2171(3) 0.0997(9) Uani 1 d . .
O2N O 0.4725(3) 0.2401(2) 0.1338(3) 0.1057(10) Uani 1 d . .
O3N O 0.5830(4) 0.3740(2) 0.1750(3) 0.1126(10) Uani 1 d . .
O1W O 0.3995(3) 0.50192(13) 0.3485(2) 0.0731(6) Uani 1 d D .
H11W H 0.3958(51) 0.4558(21) 0.3038(30) 0.127(4) Uiso 1 d D .
H12W H 0.3473(45) 0.5486(20) 0.3227(34) 0.127(4) Uiso 1 d D .
O2W O 0.2468(3) 0.6458(2) 0.2656(2) 0.0798(7) Uani 1 d D .
H21W H 0.3121(39) 0.6865(26) 0.2516(40) 0.127(4) Uiso 1 d D .
H22W H 0.1797(38) 0.6730(28) 0.2963(38) 0.127(4) Uiso 1 d D .

loop_
_geom_bond_atom_site_label_1
_geom_bond_atom_site_label_2
_geom_bond_distance
_geom_bond_site_symmetry_2
_geom_bond_publ_flag
Cu O1W 1.902(2) 3_666 ?
Cu O1W 1.902(2) . ?
Cu N5 2.173(2) . ?
Cu N5 2.173(2) 3_666 ?
Cu O4 2.358(2) . ?
Cu O4 2.358(2) 3_666 ?
N1 C2 1.358(4) . ?
N1 C1A 1.381(3) . ?
N1 C1 1.483(4) . ?
C1A N8 1.338(4) . ?
C1A C4A 1.379(4) . ?
C2 O2 1.213(4) . ?
C2 N3 1.400(4) . ?
O2 H21W 1.97(2) 2_645 ?
O2 O2W 2.789(3) 2_645 ?
N3 C4 1.358(3) . ?
N3 C3 1.480(4) . ?
C4 O4 1.224(3) . ?
C4 C4A 1.445(4) . ?
C4A N5 1.350(3) . ?
N5 C6 1.323(3) . ?
C6 C7 1.423(4) . ?
C6 C61 1.485(4) . ?
C7 N8 1.319(3) . ?
C7 C71 1.494(4) . ?
N1N O1N 1.227(3) . ?
N1N O3N 1.228(3) . ?
N1N O2N 1.242(4) . ?
O1N H11W 1.84(2) . ?
O1N O1W 2.669(3) . ?
O2N H22W 1.94(2) 2_545 ?
O2N O2W 2.785(4) 2_545 ?
O1W O2W 2.563(3) . ?
